data_7036436
loop_
_publ_author_name
'Srivastava, Sumit'
'Dagur, Manvender S.'
'Ali, Afsar'
'Gupta, Rajeev'

_publ_section_title
;
 Trinuclear {Co(2+)-M(3+)-Co(2+)} complexes catalyze reduction of nitro
 compounds.
;
_journal_issue 40
_journal_name_full 'Dalton transactions (Cambridge, England : 2003)'
_journal_page_first 17453
_journal_page_last 17461
_journal_paper_doi 10.1039/c5dt03442f
_journal_volume 44
_journal_year 2015
_chemical_formula_moiety 'C34 H22 Cl4 Co3 N10 O4, C8 H20 N'
_chemical_formula_sum 'C42 H42 Cl4 Co3 N11 O4'
_chemical_formula_weight 1083.46
_chemical_name_systematic
; 
 ? 
;
_space_group_IT_number 2
_symmetry_cell_setting triclinic
_symmetry_space_group_name_Hall '-P 1'
_symmetry_space_group_name_H-M 'P -1'
_atom_sites_solution_hydrogens geom
_atom_sites_solution_primary direct
_atom_sites_solution_secondary difmap
_audit_creation_method SHELXL-97
_audit_update_record
;
2015-09-04 deposited with the CCDC.
2015-09-07 downloaded from the CCDC.
;
_cell_angle_alpha 89.745(4)
_cell_angle_beta 72.994(4)
_cell_angle_gamma 84.012(5)
_cell_formula_units_Z 2
_cell_length_a 12.048(3)
_cell_length_b 14.749(4)
_cell_length_c 15.152(4)
_cell_measurement_temperature 293(2)
_cell_volume 2559.7(12)
_computing_cell_refinement 'X-calibur s SAINT'
_computing_data_collection 'Xcalibur, Sapphire3'
_computing_data_reduction 'X-calibur s SAINT'
_computing_molecular_graphics 'Oxford SHELXTL'
_computing_publication_material 'Oxford SHELXTL'
_computing_structure_refinement 'SHELXL-97 (Sheldrick, 2008)'
_computing_structure_solution 'SHELXS-97 (Sheldrick, 2008)'
_diffrn_ambient_temperature 293(2)
_diffrn_measured_fraction_theta_full 0.969
_diffrn_measured_fraction_theta_max 0.969
_diffrn_measurement_device_type 'xcalibur sapphire3'
_diffrn_measurement_method '\w scans'
_diffrn_radiation_monochromator graphite
_diffrn_radiation_source 'fine-focus sealed tube'
_diffrn_radiation_type MoK\a
_diffrn_radiation_wavelength 0.71073
_diffrn_reflns_av_R_equivalents 0.0446
_diffrn_reflns_av_sigmaI/netI 0.1120
_diffrn_reflns_limit_h_max 14
_diffrn_reflns_limit_h_min -8
_diffrn_reflns_limit_k_max 17
_diffrn_reflns_limit_k_min -17
_diffrn_reflns_limit_l_max 17
_diffrn_reflns_limit_l_min -18
_diffrn_reflns_number 12481
_diffrn_reflns_theta_full 25.00
_diffrn_reflns_theta_max 25.00
_diffrn_reflns_theta_min 2.45
_exptl_absorpt_coefficient_mu 1.219
_exptl_absorpt_correction_T_max 0.784
_exptl_absorpt_correction_T_min 0.784
_exptl_absorpt_correction_type multi-scan
_exptl_absorpt_process_details sababs
_exptl_crystal_colour green
_exptl_crystal_density_diffrn 1.406
_exptl_crystal_density_method 'not measured'
_exptl_crystal_description block
_exptl_crystal_F_000 1104
_exptl_crystal_size_max 0.20
_exptl_crystal_size_mid 0.20
_exptl_crystal_size_min 0.20
_platon_squeeze_details
;
;
_refine_diff_density_max 1.241
_refine_diff_density_min -0.888
_refine_diff_density_rms 0.133
_refine_ls_extinction_method none
_refine_ls_goodness_of_fit_ref 1.068
_refine_ls_hydrogen_treatment mixed
_refine_ls_matrix_type full
_refine_ls_number_parameters 577
_refine_ls_number_reflns 8739
_refine_ls_number_restraints 0
_refine_ls_restrained_S_all 1.068
_refine_ls_R_factor_all 0.1210
_refine_ls_R_factor_gt 0.0765
_refine_ls_shift/su_max 0.000
_refine_ls_shift/su_mean 0.000
_refine_ls_structure_factor_coef Fsqd
_refine_ls_weighting_details 'calc w=1/[\s^2^(Fo^2^)+(0.1146P)^2^+0.0000P] where P=(Fo^2^+2Fc^2^)/3'
_refine_ls_weighting_scheme calc
_refine_ls_wR_factor_gt 0.1956
_refine_ls_wR_factor_ref 0.2195
_reflns_number_gt 5581
_reflns_number_total 9017
_reflns_threshold_expression >2sigma(I)
_cod_data_source_file c5dt03442f2.cif
_cod_data_source_block 27octcm
_cod_depositor_comments
;
The following automatic conversions were performed:

'_symmetry_cell_setting' value 'Triclinic' changed to 'triclinic'
according to
/usr/data/users/saulius/crontab/automatic-downloads/rss-feeds/RSC/lib/dictionaries/cif_core.dic
dictionary named 'cif_core.dic' version 2.4.2 from 2011-04-26.

Automatic conversion script
Id: cif_fix_values 3271 2015-04-21 07:52:19Z andrius 

 Adding full bibliography for 7036436--7036437.cif.
;
_cod_database_code 7036436

loop_
_symmetry_equiv_pos_as_xyz
'x, y, z'
'-x, -y, -z'

loop_
_atom_site_label
_atom_site_type_symbol
_atom_site_fract_x
_atom_site_fract_y
_atom_site_fract_z
_atom_site_U_iso_or_equiv
_atom_site_adp_type
_atom_site_occupancy
_atom_site_symmetry_multiplicity
_atom_site_calc_flag
_atom_site_refinement_flags
Co3 Co 0.91033(8) 0.30700(7) 0.35913(7) 0.0202(3) Uani 1 1 d .
Co1 Co 0.65497(8) 0.24101(6) 0.59625(7) 0.0139(3) Uani 1 1 d .
Co2 Co 0.42812(9) 0.16375(7) 0.83541(7) 0.0255(3) Uani 1 1 d .
Cl4 Cl 1.09778(16) 0.25257(13) 0.34045(16) 0.0316(5) Uani 1 1 d .
Cl2 Cl 0.3362(2) 0.28414(19) 0.9281(2) 0.0571(8) Uani 1 1 d .
Cl3 Cl 0.8750(2) 0.37913(16) 0.23771(15) 0.0431(6) Uani 1 1 d .
Cl1 Cl 0.3727(2) 0.02960(16) 0.89316(17) 0.0422(6) Uani 1 1 d .
O3 O 0.5356(4) 0.3035(3) 0.3800(3) 0.0250(12) Uani 1 1 d .
O4 O 0.5563(5) 0.4023(3) 0.8244(4) 0.0314(14) Uani 1 1 d .
O1 O 0.5325(4) -0.0044(3) 0.6251(4) 0.0258(13) Uani 1 1 d .
N6 N 0.5489(5) 0.3440(4) 0.6040(4) 0.0154(13) Uani 1 1 d .
O2 O 0.9910(4) 0.2622(3) 0.5803(4) 0.0280(13) Uani 1 1 d .
N5 N 0.7569(5) 0.1360(4) 0.5951(4) 0.0150(13) Uani 1 1 d .
N4 N 0.6197(5) 0.2716(4) 0.7276(4) 0.0168(13) Uani 1 1 d .
N9 N 0.8642(5) 0.4063(4) 0.4611(4) 0.0154(13) Uani 1 1 d .
N2 N 0.5434(5) 0.1510(4) 0.6190(4) 0.0138(13) Uani 1 1 d .
C6 C 0.5858(6) 0.0619(5) 0.6171(5) 0.0155(15) Uani 1 1 d .
N8 N 0.6012(5) 0.1552(4) 0.8304(4) 0.0233(15) Uani 1 1 d .
N3 N 0.6568(5) 0.2464(4) 0.4661(4) 0.0151(13) Uani 1 1 d .
C26 C 0.7324(7) 0.0423(5) 0.3109(6) 0.0265(19) Uani 1 1 d .
H26 H 0.6989 -0.0067 0.2948 0.032 Uiso 1 1 calc R
N10 N 0.8323(5) 0.1904(4) 0.3573(4) 0.0180(14) Uani 1 1 d .
C38 C 0.3334(8) 0.3863(6) 0.1561(6) 0.040(2) Uani 1 1 d .
H38A H 0.2816 0.4332 0.1956 0.060 Uiso 1 1 calc R
H38B H 0.2974 0.3305 0.1635 0.060 Uiso 1 1 calc R
H38C H 0.3494 0.4042 0.0930 0.060 Uiso 1 1 calc R
N7 N 0.3589(5) 0.1848(4) 0.7281(5) 0.0257(15) Uani 1 1 d .
N1 N 0.8038(5) 0.2954(4) 0.5699(4) 0.0194(14) Uani 1 1 d .
C28 C 0.8950(6) 0.1269(5) 0.2922(5) 0.0248(18) Uani 1 1 d .
H28 H 0.9728 0.1339 0.2629 0.030 Uiso 1 1 calc R
C16 C 0.8653(6) 0.5618(5) 0.5030(5) 0.0190(16) Uani 1 1 d .
H16 H 0.8853 0.6198 0.4854 0.023 Uiso 1 1 calc R
C8 C 0.3651(6) 0.1735(5) 0.5685(6) 0.0206(17) Uani 1 1 d .
H8 H 0.4077 0.1599 0.5074 0.025 Uiso 1 1 calc R
C25 C 0.6695(6) 0.1052(5) 0.3768(5) 0.0225(17) Uani 1 1 d .
H25 H 0.5924 0.0980 0.4086 0.027 Uiso 1 1 calc R
N11 N 0.5358(6) 0.2974(4) 0.1233(4) 0.0296(16) Uani 1 1 d .
C18 C 0.5061(6) 0.3919(5) 0.6831(5) 0.0195(16) Uani 1 1 d .
C17 C 0.8836(6) 0.4927(5) 0.4390(5) 0.0193(16) Uani 1 1 d .
H17 H 0.9108 0.5062 0.3769 0.023 Uiso 1 1 calc R
C31 C 0.7737(7) 0.2301(5) 0.7995(5) 0.0266(19) Uani 1 1 d .
H31 H 0.8159 0.2767 0.7704 0.032 Uiso 1 1 calc R
C7 C 0.4202(6) 0.1694(5) 0.6378(5) 0.0180(16) Uani 1 1 d .
C2 C 0.9424(6) 0.0685(5) 0.6004(5) 0.0219(17) Uani 1 1 d .
H2 H 1.0190 0.0740 0.5994 0.026 Uiso 1 1 calc R
C29 C 0.5638(7) 0.3579(5) 0.7537(5) 0.0222(17) Uani 1 1 d .
C14 C 0.7940(6) 0.4543(5) 0.6202(5) 0.0218(17) Uani 1 1 d .
H14 H 0.7631 0.4398 0.6817 0.026 Uiso 1 1 calc R
C27 C 0.8505(7) 0.0545(5) 0.2680(6) 0.0280(19) Uani 1 1 d .
H27 H 0.8971 0.0126 0.2233 0.034 Uiso 1 1 calc R
C1 C 0.8676(6) 0.1446(5) 0.5921(5) 0.0166(16) Uani 1 1 d .
C5 C 0.7131(6) 0.0545(5) 0.6072(5) 0.0178(16) Uani 1 1 d .
C22 C 0.5067(6) 0.3605(5) 0.5319(5) 0.0163(16) Uani 1 1 d .
C15 C 0.8161(6) 0.5429(5) 0.5950(5) 0.0224(17) Uani 1 1 d .
H15 H 0.7980 0.5894 0.6398 0.027 Uiso 1 1 calc R
C21 C 0.4140(6) 0.4271(5) 0.5408(5) 0.0209(17) Uani 1 1 d .
H21 H 0.3824 0.4371 0.4920 0.025 Uiso 1 1 calc R
C19 C 0.4159(6) 0.4618(5) 0.6949(6) 0.0225(17) Uani 1 1 d .
H19 H 0.3880 0.4964 0.7496 0.027 Uiso 1 1 calc R
C37 C 0.4458(8) 0.3720(6) 0.1814(6) 0.040(2) Uani 1 1 d .
H37A H 0.4281 0.3563 0.2459 0.047 Uiso 1 1 calc R
H37B H 0.4806 0.4290 0.1746 0.047 Uiso 1 1 calc R
C9 C 0.2454(6) 0.1982(5) 0.5925(6) 0.0219(18) Uani 1 1 d .
H9 H 0.2069 0.2021 0.5475 0.026 Uiso 1 1 calc R
C3 C 0.8990(7) -0.0154(5) 0.6103(6) 0.0266(19) Uani 1 1 d .
H3 H 0.9483 -0.0675 0.6135 0.032 Uiso 1 1 calc R
C24 C 0.7203(6) 0.1806(5) 0.3972(5) 0.0164(16) Uani 1 1 d .
C11 C 0.2433(7) 0.2063(6) 0.7492(6) 0.030(2) Uani 1 1 d .
H11 H 0.2002 0.2147 0.8110 0.036 Uiso 1 1 calc R
C12 C 0.8956(6) 0.2409(5) 0.5797(5) 0.0217(17) Uani 1 1 d .
C4 C 0.7836(6) -0.0236(5) 0.6153(5) 0.0220(17) Uani 1 1 d .
H4 H 0.7544 -0.0800 0.6240 0.026 Uiso 1 1 calc R
C30 C 0.6655(6) 0.2193(5) 0.7886(5) 0.0182(16) Uani 1 1 d .
C13 C 0.8201(6) 0.3880(5) 0.5497(5) 0.0166(16) Uani 1 1 d .
C20 C 0.3683(6) 0.4784(5) 0.6211(6) 0.0264(19) Uani 1 1 d .
H20 H 0.3067 0.5237 0.6267 0.032 Uiso 1 1 calc R
C39 C 0.5807(7) 0.3281(5) 0.0231(5) 0.0273(19) Uani 1 1 d .
H39A H 0.6326 0.2783 -0.0133 0.033 Uiso 1 1 calc R
H39B H 0.5147 0.3394 -0.0013 0.033 Uiso 1 1 calc R
C35 C 0.4805(8) 0.2064(5) 0.1222(6) 0.035(2) Uani 1 1 d .
H35A H 0.4211 0.2162 0.0906 0.041 Uiso 1 1 calc R
H35B H 0.5406 0.1608 0.0865 0.041 Uiso 1 1 calc R
C10 C 0.1854(7) 0.2166(6) 0.6827(6) 0.0290(19) Uani 1 1 d .
H10 H 0.1059 0.2360 0.6995 0.035 Uiso 1 1 calc R
C36 C 0.4266(8) 0.1690(6) 0.2152(7) 0.046(3) Uani 1 1 d .
H36A H 0.3953 0.1132 0.2078 0.069 Uiso 1 1 calc R
H36B H 0.3651 0.2125 0.2507 0.069 Uiso 1 1 calc R
H36C H 0.4850 0.1572 0.2467 0.069 Uiso 1 1 calc R
C42 C 0.7385(8) 0.2160(6) 0.1156(6) 0.041(2) Uani 1 1 d .
H42A H 0.7974 0.2125 0.1469 0.061 Uiso 1 1 calc R
H42B H 0.7709 0.2347 0.0534 0.061 Uiso 1 1 calc R
H42C H 0.7112 0.1573 0.1147 0.061 Uiso 1 1 calc R
C33 C 0.7523(7) 0.0984(6) 0.8952(6) 0.033(2) Uani 1 1 d .
H33 H 0.7822 0.0547 0.9291 0.040 Uiso 1 1 calc R
C32 C 0.8174(7) 0.1704(7) 0.8544(6) 0.037(2) Uani 1 1 d .
H32 H 0.8886 0.1773 0.8645 0.045 Uiso 1 1 calc R
C34 C 0.6456(7) 0.0948(6) 0.8837(6) 0.0297(19) Uani 1 1 d .
H34 H 0.6007 0.0497 0.9131 0.036 Uiso 1 1 calc R
C40 C 0.6438(9) 0.4110(7) 0.0100(7) 0.050(3) Uani 1 1 d .
H40A H 0.6685 0.4244 -0.0544 0.075 Uiso 1 1 calc R
H40B H 0.7108 0.4003 0.0322 0.075 Uiso 1 1 calc R
H40C H 0.5928 0.4616 0.0438 0.075 Uiso 1 1 calc R
C41 C 0.6380(8) 0.2844(6) 0.1653(6) 0.037(2) Uani 1 1 d .
H41A H 0.6675 0.3429 0.1670 0.045 Uiso 1 1 calc R
H41B H 0.6082 0.2657 0.2286 0.045 Uiso 1 1 calc R
C23 C 0.5689(6) 0.3011(5) 0.4497(5) 0.0172(16) Uani 1 1 d .

loop_
_atom_site_aniso_label
_atom_site_aniso_U_11
_atom_site_aniso_U_22
_atom_site_aniso_U_33
_atom_site_aniso_U_23
_atom_site_aniso_U_13
_atom_site_aniso_U_12
Co3 0.0175(5) 0.0173(6) 0.0247(6) -0.0029(4) -0.0038(4) -0.0033(4)
Co1 0.0146(5) 0.0127(5) 0.0166(6) 0.0001(4) -0.0072(4) -0.0036(4)
Co2 0.0263(6) 0.0303(6) 0.0214(6) -0.0020(5) -0.0094(5) -0.0025(5)
Cl4 0.0206(10) 0.0175(10) 0.0571(15) -0.0079(9) -0.0115(10) -0.0022(8)
Cl2 0.0408(14) 0.0674(18) 0.0654(18) -0.0422(15) -0.0226(13) 0.0064(12)
Cl3 0.0532(14) 0.0469(14) 0.0270(13) -0.0080(11) -0.0142(11) 0.0132(11)
Cl1 0.0418(13) 0.0408(13) 0.0418(15) 0.0142(11) -0.0085(11) -0.0063(10)
O3 0.033(3) 0.030(3) 0.014(3) 0.000(2) -0.011(2) 0.000(2)
O4 0.056(4) 0.019(3) 0.029(3) -0.002(3) -0.026(3) -0.004(3)
O1 0.024(3) 0.014(3) 0.042(4) 0.004(2) -0.010(3) -0.008(2)
N6 0.017(3) 0.012(3) 0.019(4) -0.002(3) -0.005(3) -0.006(2)
O2 0.020(3) 0.027(3) 0.046(4) 0.016(3) -0.020(3) -0.012(2)
N5 0.015(3) 0.014(3) 0.017(3) 0.001(3) -0.004(3) -0.009(2)
N4 0.023(3) 0.014(3) 0.020(4) -0.001(3) -0.015(3) -0.006(3)
N9 0.009(3) 0.019(3) 0.018(4) -0.001(3) -0.004(3) -0.002(2)
N2 0.013(3) 0.013(3) 0.018(3) -0.001(3) -0.007(3) -0.010(2)
C6 0.019(4) 0.020(4) 0.008(4) 0.004(3) -0.004(3) -0.003(3)
N8 0.023(3) 0.025(4) 0.025(4) -0.002(3) -0.013(3) 0.001(3)
N3 0.013(3) 0.015(3) 0.020(4) -0.001(3) -0.008(3) -0.005(2)
C26 0.024(4) 0.026(4) 0.033(5) -0.007(4) -0.013(4) -0.004(3)
N10 0.015(3) 0.020(3) 0.021(4) 0.006(3) -0.005(3) -0.008(3)
C38 0.060(6) 0.028(5) 0.029(6) -0.001(4) -0.009(5) -0.001(4)
N7 0.018(3) 0.034(4) 0.026(4) -0.007(3) -0.010(3) -0.001(3)
N1 0.020(3) 0.021(3) 0.020(4) -0.001(3) -0.010(3) -0.002(3)
C28 0.019(4) 0.027(4) 0.026(5) -0.007(4) -0.002(3) -0.005(3)
C16 0.015(4) 0.013(4) 0.031(5) 0.000(3) -0.008(3) -0.005(3)
C8 0.015(4) 0.023(4) 0.026(5) 0.004(3) -0.009(3) -0.006(3)
C25 0.019(4) 0.027(4) 0.018(4) -0.006(3) 0.002(3) -0.007(3)
N11 0.044(4) 0.028(4) 0.012(4) 0.000(3) -0.002(3) -0.005(3)
C18 0.024(4) 0.019(4) 0.017(4) -0.005(3) -0.005(3) -0.012(3)
C17 0.016(4) 0.019(4) 0.026(5) 0.006(3) -0.008(3) -0.007(3)
C31 0.030(4) 0.033(5) 0.019(5) -0.001(4) -0.012(4) 0.003(4)
C7 0.012(3) 0.013(4) 0.024(5) -0.004(3) 0.000(3) 0.001(3)
C2 0.022(4) 0.019(4) 0.025(5) -0.001(3) -0.007(3) -0.004(3)
C29 0.032(4) 0.022(4) 0.015(4) -0.006(3) -0.010(3) -0.005(3)
C14 0.024(4) 0.024(4) 0.018(4) 0.000(3) -0.004(3) -0.013(3)
C27 0.026(4) 0.026(4) 0.029(5) -0.011(4) -0.004(4) 0.002(3)
C1 0.017(4) 0.010(4) 0.022(4) -0.002(3) -0.002(3) -0.003(3)
C5 0.018(4) 0.017(4) 0.018(4) -0.006(3) -0.004(3) -0.007(3)
C22 0.021(4) 0.019(4) 0.013(4) 0.007(3) -0.010(3) -0.010(3)
C15 0.024(4) 0.016(4) 0.026(5) -0.006(3) -0.005(3) 0.001(3)
C21 0.022(4) 0.022(4) 0.022(5) 0.003(3) -0.010(3) -0.007(3)
C19 0.017(4) 0.021(4) 0.029(5) -0.001(3) -0.008(3) 0.001(3)
C37 0.067(7) 0.041(5) 0.011(5) -0.003(4) -0.012(4) -0.001(5)
C9 0.020(4) 0.016(4) 0.037(5) 0.007(3) -0.016(4) -0.012(3)
C3 0.027(4) 0.021(4) 0.033(5) -0.001(4) -0.010(4) 0.000(3)
C24 0.019(4) 0.017(4) 0.015(4) 0.004(3) -0.009(3) 0.002(3)
C11 0.019(4) 0.046(5) 0.022(5) -0.001(4) -0.003(3) -0.005(4)
C12 0.021(4) 0.022(4) 0.023(5) 0.002(3) -0.010(3) 0.002(3)
C4 0.026(4) 0.021(4) 0.019(4) -0.003(3) -0.007(3) -0.002(3)
C30 0.026(4) 0.014(4) 0.013(4) 0.002(3) -0.004(3) -0.005(3)
C13 0.011(3) 0.020(4) 0.019(4) -0.002(3) -0.004(3) -0.005(3)
C20 0.021(4) 0.022(4) 0.034(5) -0.006(4) -0.007(4) 0.004(3)
C39 0.039(5) 0.031(5) 0.015(4) -0.002(4) -0.009(4) -0.011(4)
C35 0.047(5) 0.017(4) 0.035(6) 0.001(4) -0.003(4) -0.007(4)
C10 0.015(4) 0.041(5) 0.032(5) -0.002(4) -0.007(4) -0.004(3)
C36 0.048(6) 0.026(5) 0.045(6) 0.020(4) 0.010(5) 0.004(4)
C42 0.045(6) 0.053(6) 0.027(5) 0.000(5) -0.015(4) -0.009(5)
C33 0.042(5) 0.029(5) 0.030(5) 0.003(4) -0.017(4) 0.001(4)
C32 0.032(5) 0.062(6) 0.019(5) -0.009(4) -0.014(4) 0.008(4)
C34 0.040(5) 0.029(5) 0.021(5) 0.009(4) -0.012(4) -0.003(4)
C40 0.075(7) 0.060(7) 0.024(5) 0.021(5) -0.021(5) -0.032(6)
C41 0.052(6) 0.051(6) 0.013(5) 0.006(4) -0.015(4) -0.010(5)
C23 0.014(4) 0.015(4) 0.020(4) 0.007(3) 0.001(3) -0.007(3)

loop_
_atom_type_symbol
_atom_type_description
_atom_type_scat_dispersion_real
_atom_type_scat_dispersion_imag
_atom_type_scat_source
C C 0.0033 0.0016 'International Tables Vol C Tables 4.2.6.8 and 6.1.1.4'
H H 0.0000 0.0000 'International Tables Vol C Tables 4.2.6.8 and 6.1.1.4'
N N 0.0061 0.0033 'International Tables Vol C Tables 4.2.6.8 and 6.1.1.4'
O O 0.0106 0.0060 'International Tables Vol C Tables 4.2.6.8 and 6.1.1.4'
Cl Cl 0.1484 0.1585 'International Tables Vol C Tables 4.2.6.8 and 6.1.1.4'
Co Co 0.3494 0.9721 'International Tables Vol C Tables 4.2.6.8 and 6.1.1.4'

loop_
_geom_angle_atom_site_label_1
_geom_angle_atom_site_label_2
_geom_angle_atom_site_label_3
_geom_angle
N9 Co3 N10 126.9(2)
N9 Co3 Cl3 103.48(18)
N10 Co3 Cl3 101.07(18)
N9 Co3 Cl4 107.90(16)
N10 Co3 Cl4 102.50(17)
Cl3 Co3 Cl4 115.58(10)
N6 Co1 N5 176.8(3)
N6 Co1 N2 97.4(2)
N5 Co1 N2 80.9(2)
N6 Co1 N4 80.7(2)
N5 Co1 N4 96.7(2)
N2 Co1 N4 92.7(2)
N6 Co1 N1 101.5(2)
N5 Co1 N1 80.2(2)
N2 Co1 N1 161.0(2)
N4 Co1 N1 90.7(2)
N6 Co1 N3 80.9(2)
N5 Co1 N3 101.8(2)
N2 Co1 N3 90.6(2)
N4 Co1 N3 161.5(2)
N1 Co1 N3 92.0(2)
N7 Co2 N8 127.4(3)
N7 Co2 Cl1 105.3(2)
N8 Co2 Cl1 103.57(19)
N7 Co2 Cl2 100.36(19)
N8 Co2 Cl2 107.10(18)
Cl1 Co2 Cl2 113.37(11)
C18 N6 C22 121.7(6)
C18 N6 Co1 120.1(5)
C22 N6 Co1 117.7(5)
C1 N5 C5 121.9(6)
C1 N5 Co1 119.1(4)
C5 N5 Co1 118.6(4)
C29 N4 C30 120.4(6)
C29 N4 Co1 114.8(5)
C30 N4 Co1 123.8(5)
C13 N9 C17 118.2(6)
C13 N9 Co3 122.4(5)
C17 N9 Co3 119.4(5)
C6 N2 C7 116.2(5)
C6 N2 Co1 117.6(4)
C7 N2 Co1 126.3(4)
O1 C6 N2 128.0(6)
O1 C6 C5 122.2(6)
N2 C6 C5 109.7(6)
C30 N8 C34 118.6(6)
C30 N8 Co2 119.4(5)
C34 N8 Co2 120.9(6)
C23 N3 C24 118.2(6)
C23 N3 Co1 115.2(5)
C24 N3 Co1 124.1(4)
C25 C26 C27 117.3(7)
C25 C26 H26 121.4
C27 C26 H26 121.4
C24 N10 C28 117.7(6)
C24 N10 Co3 125.8(5)
C28 N10 Co3 114.6(5)
C37 C38 H38A 109.5
C37 C38 H38B 109.5
H38A C38 H38B 109.5
C37 C38 H38C 109.5
H38A C38 H38C 109.5
H38B C38 H38C 109.5
C11 N7 C7 118.2(6)
C11 N7 Co2 117.2(5)
C7 N7 Co2 124.3(5)
C12 N1 C13 117.2(6)
C12 N1 Co1 116.3(5)
C13 N1 Co1 126.2(4)
C27 C28 N10 123.5(7)
C27 C28 H28 118.3
N10 C28 H28 118.3
C17 C16 C15 118.0(7)
C17 C16 H16 121.0
C15 C16 H16 121.0
C7 C8 C9 118.8(7)
C7 C8 H8 120.6
C9 C8 H8 120.6
C26 C25 C24 120.4(7)
C26 C25 H25 119.8
C24 C25 H25 119.8
C37 N11 C41 107.4(6)
C37 N11 C39 109.7(6)
C41 N11 C39 109.3(6)
C37 N11 C35 111.2(7)
C41 N11 C35 111.1(6)
C39 N11 C35 108.2(6)
N6 C18 C19 121.5(7)
N6 C18 C29 111.5(6)
C19 C18 C29 126.9(7)
N9 C17 C16 123.5(7)
N9 C17 H17 118.3
C16 C17 H17 118.3
C32 C31 C30 118.7(8)
C32 C31 H31 120.7
C30 C31 H31 120.7
N7 C7 C8 121.5(6)
N7 C7 N2 115.7(6)
C8 C7 N2 122.8(7)
C3 C2 C1 117.8(7)
C3 C2 H2 121.1
C1 C2 H2 121.1
O4 C29 N4 128.0(7)
O4 C29 C18 122.7(7)
N4 C29 C18 109.3(6)
C13 C14 C15 117.3(7)
C13 C14 H14 121.3
C15 C14 H14 121.3
C28 C27 C26 119.5(7)
C28 C27 H27 120.2
C26 C27 H27 120.2
N5 C1 C2 120.5(6)
N5 C1 C12 112.4(6)
C2 C1 C12 127.1(6)
N5 C5 C4 120.1(6)
N5 C5 C6 113.0(6)
C4 C5 C6 126.8(6)
N6 C22 C21 119.4(7)
N6 C22 C23 112.9(6)
C21 C22 C23 127.7(6)
C16 C15 C14 119.9(7)
C16 C15 H15 120.0
C14 C15 H15 120.0
C22 C21 C20 120.5(7)
C22 C21 H21 119.8
C20 C21 H21 119.8
C18 C19 C20 117.6(7)
C18 C19 H19 121.2
C20 C19 H19 121.2
C38 C37 N11 114.4(7)
C38 C37 H37A 108.7
N11 C37 H37A 108.7
C38 C37 H37B 108.7
N11 C37 H37B 108.7
H37A C37 H37B 107.6
C10 C9 C8 119.2(7)
C10 C9 H9 120.4
C8 C9 H9 120.4
C4 C3 C2 121.4(7)
C4 C3 H3 119.3
C2 C3 H3 119.3
N10 C24 C25 121.5(7)
N10 C24 N3 116.9(6)
C25 C24 N3 121.4(6)
N7 C11 C10 122.5(8)
N7 C11 H11 118.7
C10 C11 H11 118.7
O2 C12 N1 128.1(7)
O2 C12 C1 121.4(6)
N1 C12 C1 110.5(6)
C5 C4 C3 118.2(7)
C5 C4 H4 120.9
C3 C4 H4 120.9
N8 C30 C31 122.7(7)
N8 C30 N4 115.0(6)
C31 C30 N4 122.2(7)
N9 C13 C14 123.0(7)
N9 C13 N1 116.2(6)
C14 C13 N1 120.8(7)
C21 C20 C19 119.3(7)
C21 C20 H20 120.3
C19 C20 H20 120.3
C40 C39 N11 115.7(6)
C40 C39 H39A 108.3
N11 C39 H39A 108.3
C40 C39 H39B 108.3
N11 C39 H39B 108.3
H39A C39 H39B 107.4
C36 C35 N11 115.3(7)
C36 C35 H35A 108.5
N11 C35 H35A 108.5
C36 C35 H35B 108.5
N11 C35 H35B 108.5
H35A C35 H35B 107.5
C9 C10 C11 119.6(7)
C9 C10 H10 120.2
C11 C10 H10 120.2
C35 C36 H36A 109.5
C35 C36 H36B 109.5
H36A C36 H36B 109.5
C35 C36 H36C 109.5
H36A C36 H36C 109.5
H36B C36 H36C 109.5
C41 C42 H42A 109.5
C41 C42 H42B 109.5
H42A C42 H42B 109.5
C41 C42 H42C 109.5
H42A C42 H42C 109.5
H42B C42 H42C 109.5
C34 C33 C32 118.4(8)
C34 C33 H33 120.8
C32 C33 H33 120.8
C31 C32 C33 119.0(8)
C31 C32 H32 120.5
C33 C32 H32 120.5
N8 C34 C33 122.4(8)
N8 C34 H34 118.8
C33 C34 H34 118.8
C39 C40 H40A 109.5
C39 C40 H40B 109.5
H40A C40 H40B 109.5
C39 C40 H40C 109.5
H40A C40 H40C 109.5
H40B C40 H40C 109.5
C42 C41 N11 115.6(7)
C42 C41 H41A 108.4
N11 C41 H41A 108.4
C42 C41 H41B 108.4
N11 C41 H41B 108.4
H41A C41 H41B 107.4
O3 C23 N3 128.4(7)
O3 C23 C22 120.9(6)
N3 C23 C22 110.7(6)

loop_
_geom_bond_atom_site_label_1
_geom_bond_atom_site_label_2
_geom_bond_distance
Co3 N9 2.047(6)
Co3 N10 2.048(6)
Co3 Cl3 2.246(2)
Co3 Cl4 2.253(2)
Co1 N6 1.861(6)
Co1 N5 1.870(6)
Co1 N2 1.946(5)
Co1 N4 1.954(6)
Co1 N1 1.973(6)
Co1 N3 1.967(6)
Co2 N7 2.043(6)
Co2 N8 2.055(6)
Co2 Cl1 2.246(3)
Co2 Cl2 2.248(3)
O3 C23 1.234(8)
O4 C29 1.234(8)
O1 C6 1.212(8)
N6 C18 1.331(9)
N6 C22 1.345(8)
O2 C12 1.225(8)
N5 C1 1.341(8)
N5 C5 1.353(9)
N4 C29 1.379(9)
N4 C30 1.398(9)
N9 C13 1.329(9)
N9 C17 1.342(9)
N2 C6 1.357(9)
N2 C7 1.423(8)
C6 C5 1.488(9)
N8 C30 1.325(10)
N8 C34 1.371(10)
N3 C23 1.344(9)
N3 C24 1.415(9)
C26 C25 1.360(11)
C26 C27 1.411(11)
C26 H26 0.9300
N10 C24 1.331(9)
N10 C28 1.358(9)
C38 C37 1.507(12)
C38 H38A 0.9600
C38 H38B 0.9600
C38 H38C 0.9600
N7 C11 1.338(9)
N7 C7 1.358(10)
N1 C12 1.343(9)
N1 C13 1.421(9)
C28 C27 1.341(10)
C28 H28 0.9300
C16 C17 1.365(10)
C16 C15 1.385(11)
C16 H16 0.9300
C8 C7 1.395(10)
C8 C9 1.388(10)
C8 H8 0.9300
C25 C24 1.401(10)
C25 H25 0.9300
N11 C37 1.536(11)
N11 C41 1.538(10)
N11 C39 1.539(10)
N11 C35 1.562(10)
C18 C19 1.389(10)
C18 C29 1.496(10)
C17 H17 0.9300
C31 C32 1.377(11)
C31 C30 1.386(10)
C31 H31 0.9300
C2 C3 1.384(10)
C2 C1 1.393(9)
C2 H2 0.9300
C14 C13 1.395(10)
C14 C15 1.391(10)
C14 H14 0.9300
C27 H27 0.9300
C1 C12 1.493(10)
C5 C4 1.386(10)
C22 C21 1.383(10)
C22 C23 1.485(10)
C15 H15 0.9300
C21 C20 1.374(10)
C21 H21 0.9300
C19 C20 1.408(10)
C19 H19 0.9300
C37 H37A 0.9700
C37 H37B 0.9700
C9 C10 1.359(11)
C9 H9 0.9300
C3 C4 1.388(10)
C3 H3 0.9300
C11 C10 1.383(10)
C11 H11 0.9300
C4 H4 0.9300
C20 H20 0.9300
C39 C40 1.487(11)
C39 H39A 0.9700
C39 H39B 0.9700
C35 C36 1.497(12)
C35 H35A 0.9700
C35 H35B 0.9700
C10 H10 0.9300
C36 H36A 0.9600
C36 H36B 0.9600
C36 H36C 0.9600
C42 C41 1.507(12)
C42 H42A 0.9600
C42 H42B 0.9600
C42 H42C 0.9600
C33 C34 1.353(11)
C33 C32 1.418(13)
C33 H33 0.9300
C32 H32 0.9300
C34 H34 0.9300
C40 H40A 0.9600
C40 H40B 0.9600
C40 H40C 0.9600
C41 H41A 0.9700
C41 H41B 0.9700

loop_
_geom_torsion_atom_site_label_1
_geom_torsion_atom_site_label_2
_geom_torsion_atom_site_label_3
_geom_torsion_atom_site_label_4
_geom_torsion
N5 Co1 N6 C18 38(4)
N2 Co1 N6 C18 95.7(5)
N4 Co1 N6 C18 4.1(5)
N1 Co1 N6 C18 -84.7(6)
N3 Co1 N6 C18 -174.9(6)
N5 Co1 N6 C22 -134(4)
N2 Co1 N6 C22 -75.9(5)
N4 Co1 N6 C22 -167.4(6)
N1 Co1 N6 C22 103.8(5)
N3 Co1 N6 C22 13.6(5)
N6 Co1 N5 C1 -113(4)
N2 Co1 N5 C1 -171.9(6)
N4 Co1 N5 C1 -80.2(5)
N1 Co1 N5 C1 9.3(5)
N3 Co1 N5 C1 99.3(5)
N6 Co1 N5 C5 60(4)
N2 Co1 N5 C5 1.3(5)
N4 Co1 N5 C5 93.0(5)
N1 Co1 N5 C5 -177.4(6)
N3 Co1 N5 C5 -87.4(5)
N6 Co1 N4 C29 -14.7(5)
N5 Co1 N4 C29 167.0(5)
N2 Co1 N4 C29 -111.8(5)
N1 Co1 N4 C29 86.8(5)
N3 Co1 N4 C29 -11.6(10)
N6 Co1 N4 C30 177.1(6)
N5 Co1 N4 C30 -1.1(6)
N2 Co1 N4 C30 80.1(6)
N1 Co1 N4 C30 -81.3(6)
N3 Co1 N4 C30 -179.7(6)
N10 Co3 N9 C13 32.6(6)
Cl3 Co3 N9 C13 147.9(5)
Cl4 Co3 N9 C13 -89.1(5)
N10 Co3 N9 C17 -150.4(5)
Cl3 Co3 N9 C17 -35.1(5)
Cl4 Co3 N9 C17 87.8(5)
N6 Co1 N2 C6 178.3(5)
N5 Co1 N2 C6 -4.4(5)
N4 Co1 N2 C6 -100.7(5)
N1 Co1 N2 C6 -0.6(10)
N3 Co1 N2 C6 97.4(5)
N6 Co1 N2 C7 -1.7(6)
N5 Co1 N2 C7 175.5(6)
N4 Co1 N2 C7 79.2(6)
N1 Co1 N2 C7 179.4(7)
N3 Co1 N2 C7 -82.6(6)
C7 N2 C6 O1 3.8(11)
Co1 N2 C6 O1 -176.2(6)
C7 N2 C6 C5 -173.8(6)
Co1 N2 C6 C5 6.2(7)
N7 Co2 N8 C30 49.9(7)
Cl1 Co2 N8 C30 171.7(5)
Cl2 Co2 N8 C30 -68.3(6)
N7 Co2 N8 C34 -142.4(6)
Cl1 Co2 N8 C34 -20.7(6)
Cl2 Co2 N8 C34 99.4(6)
N6 Co1 N3 C23 -14.8(5)
N5 Co1 N3 C23 163.4(5)
N2 Co1 N3 C23 82.6(5)
N4 Co1 N3 C23 -18.0(10)
N1 Co1 N3 C23 -116.2(5)
N6 Co1 N3 C24 -176.3(6)
N5 Co1 N3 C24 1.9(6)
N2 Co1 N3 C24 -78.9(5)
N4 Co1 N3 C24 -179.4(7)
N1 Co1 N3 C24 82.3(5)
N9 Co3 N10 C24 30.2(7)
Cl3 Co3 N10 C24 -86.2(6)
Cl4 Co3 N10 C24 154.2(5)
N9 Co3 N10 C28 -166.1(5)
Cl3 Co3 N10 C28 77.6(5)
Cl4 Co3 N10 C28 -42.0(5)
N8 Co2 N7 C11 -166.8(5)
Cl1 Co2 N7 C11 72.1(6)
Cl2 Co2 N7 C11 -45.8(6)
N8 Co2 N7 C7 20.3(7)
Cl1 Co2 N7 C7 -100.8(6)
Cl2 Co2 N7 C7 141.3(6)
N6 Co1 N1 C12 166.1(5)
N5 Co1 N1 C12 -11.2(5)
N2 Co1 N1 C12 -15.0(11)
N4 Co1 N1 C12 85.5(5)
N3 Co1 N1 C12 -112.8(5)
N6 Co1 N1 C13 -8.0(6)
N5 Co1 N1 C13 174.8(6)
N2 Co1 N1 C13 170.9(6)
N4 Co1 N1 C13 -88.6(6)
N3 Co1 N1 C13 73.2(6)
C24 N10 C28 C27 -1.5(11)
Co3 N10 C28 C27 -166.7(6)
C27 C26 C25 C24 2.8(11)
C22 N6 C18 C19 -0.3(11)
Co1 N6 C18 C19 -171.6(5)
C22 N6 C18 C29 177.4(6)
Co1 N6 C18 C29 6.2(8)
C13 N9 C17 C16 3.1(9)
Co3 N9 C17 C16 -174.0(5)
C15 C16 C17 N9 -4.9(10)
C11 N7 C7 C8 -1.5(11)
Co2 N7 C7 C8 171.4(5)
C11 N7 C7 N2 177.2(7)
Co2 N7 C7 N2 -10.0(9)
C9 C8 C7 N7 3.1(11)
C9 C8 C7 N2 -175.4(6)
C6 N2 C7 N7 91.9(7)
Co1 N2 C7 N7 -88.1(7)
C6 N2 C7 C8 -89.5(8)
Co1 N2 C7 C8 90.5(7)
C30 N4 C29 O4 7.5(12)
Co1 N4 C29 O4 -161.1(7)
C30 N4 C29 C18 -170.4(6)
Co1 N4 C29 C18 21.0(8)
N6 C18 C29 O4 164.6(7)
C19 C18 C29 O4 -17.7(12)
N6 C18 C29 N4 -17.4(9)
C19 C18 C29 N4 160.3(7)
N10 C28 C27 C26 0.4(12)
C25 C26 C27 C28 -1.0(12)
C5 N5 C1 C2 0.6(10)
Co1 N5 C1 C2 173.6(6)
C5 N5 C1 C12 -179.1(6)
Co1 N5 C1 C12 -6.2(8)
C3 C2 C1 N5 1.1(11)
C3 C2 C1 C12 -179.2(7)
C1 N5 C5 C4 -1.0(10)
Co1 N5 C5 C4 -174.0(5)
C1 N5 C5 C6 174.7(6)
Co1 N5 C5 C6 1.7(8)
O1 C6 C5 N5 177.3(6)
N2 C6 C5 N5 -4.9(8)
O1 C6 C5 C4 -7.4(11)
N2 C6 C5 C4 170.4(7)
C18 N6 C22 C21 -2.0(10)
Co1 N6 C22 C21 169.4(5)
C18 N6 C22 C23 178.4(6)
Co1 N6 C22 C23 -10.2(8)
C17 C16 C15 C14 4.2(10)
C13 C14 C15 C16 -1.8(10)
N6 C22 C21 C20 2.6(11)
C23 C22 C21 C20 -177.9(7)
N6 C18 C19 C20 2.1(11)
C29 C18 C19 C20 -175.3(7)
C41 N11 C37 C38 -173.6(7)
C39 N11 C37 C38 67.7(9)
C35 N11 C37 C38 -51.9(9)
C7 C8 C9 C10 -0.8(11)
C1 C2 C3 C4 -2.5(12)
C28 N10 C24 C25 3.3(10)
Co3 N10 C24 C25 166.7(5)
C28 N10 C24 N3 178.9(6)
Co3 N10 C24 N3 -17.8(9)
C26 C25 C24 N10 -4.1(11)
C26 C25 C24 N3 -179.4(7)
C23 N3 C24 N10 115.1(7)
Co1 N3 C24 N10 -83.9(7)
C23 N3 C24 C25 -69.4(9)
Co1 N3 C24 C25 91.6(7)
C7 N7 C11 C10 -2.5(12)
Co2 N7 C11 C10 -175.9(6)
C13 N1 C12 O2 5.9(12)
Co1 N1 C12 O2 -168.7(7)
C13 N1 C12 C1 -174.8(6)
Co1 N1 C12 C1 10.6(8)
N5 C1 C12 O2 176.1(7)
C2 C1 C12 O2 -3.6(12)
N5 C1 C12 N1 -3.2(9)
C2 C1 C12 N1 177.1(7)
N5 C5 C4 C3 -0.4(10)
C6 C5 C4 C3 -175.4(7)
C2 C3 C4 C5 2.1(11)
C34 N8 C30 C31 -2.7(11)
Co2 N8 C30 C31 165.2(5)
C34 N8 C30 N4 173.2(6)
Co2 N8 C30 N4 -18.8(8)
C32 C31 C30 N8 1.6(11)
C32 C31 C30 N4 -174.1(7)
C29 N4 C30 N8 101.7(8)
Co1 N4 C30 N8 -90.8(7)
C29 N4 C30 C31 -82.3(9)
Co1 N4 C30 C31 85.2(8)
C17 N9 C13 C14 -0.5(9)
Co3 N9 C13 C14 176.6(5)
C17 N9 C13 N1 -178.5(6)
Co3 N9 C13 N1 -1.5(8)
C15 C14 C13 N9 -0.1(10)
C15 C14 C13 N1 177.9(6)
C12 N1 C13 N9 85.5(8)
Co1 N1 C13 N9 -100.5(7)
C12 N1 C13 C14 -92.6(8)
Co1 N1 C13 C14 81.4(7)
C22 C21 C20 C19 -0.8(12)
C18 C19 C20 C21 -1.5(11)
C37 N11 C39 C40 62.6(9)
C41 N11 C39 C40 -54.9(9)
C35 N11 C39 C40 -176.0(7)
C37 N11 C35 C36 -56.5(9)
C41 N11 C35 C36 63.0(9)
C39 N11 C35 C36 -177.1(7)
C8 C9 C10 C11 -3.0(11)
N7 C11 C10 C9 4.8(13)
C30 C31 C32 C33 2.0(12)
C34 C33 C32 C31 -4.5(12)
C30 N8 C34 C33 0.1(12)
Co2 N8 C34 C33 -167.7(6)
C32 C33 C34 N8 3.5(12)
C37 N11 C41 C42 -177.7(8)
C39 N11 C41 C42 -58.8(9)
C35 N11 C41 C42 60.5(9)
C24 N3 C23 O3 -1.5(11)
Co1 N3 C23 O3 -164.2(6)
C24 N3 C23 C22 175.6(6)
Co1 N3 C23 C22 12.9(7)
N6 C22 C23 O3 175.1(6)
C21 C22 C23 O3 -4.5(11)
N6 C22 C23 N3 -2.3(8)
C21 C22 C23 N3 178.1(7)

loop_
_platon_squeeze_void_nr
_platon_squeeze_void_average_x
_platon_squeeze_void_average_y
_platon_squeeze_void_average_z
_platon_squeeze_void_volume
_platon_squeeze_void_count_electrons
_platon_squeeze_void_content
1 0.000 -0.010 0.000 446 103 ' '
